data_7705581
loop_
_publ_author_name
'Voloshkin, Vladislav A.'
'Saab, Marina'
'Van Hecke, Kristof'
'Lau, Sii Hong'
'Carrow, Bradley P.'
'Nolan, Steven P.'

_publ_section_title
;
 Synthesis, reactivity and catalytic activity of Au-PAd<sub>3</sub>
 complexes.
;
_journal_issue 39
_journal_name_full 'Dalton transactions (Cambridge, England : 2003)'
_journal_page_first 13872
_journal_page_last 13879
_journal_paper_doi 10.1039/d0dt03330h
_journal_volume 49
_journal_year 2020
_chemical_formula_moiety 'C31 H45 Au F3 O3 P S'
_chemical_formula_sum 'C31 H45 Au F3 O3 P S'
_chemical_formula_weight 782.67
_space_group_crystal_system triclinic
_space_group_IT_number 2
_space_group_name_Hall '-P 1'
_space_group_name_H-M_alt 'P -1'
_atom_sites_solution_hydrogens geom
_atom_sites_solution_primary dual
_audit_creation_date 2020-02-15
_audit_creation_method
;
Olex2 1.2
(compiled 2018.05.29 svn.r3508 for OlexSys, GUI svn.r5506)
;
_audit_update_record
;
2020-06-16 deposited with the CCDC.	2020-09-28 downloaded from the CCDC.
;
_cell_angle_alpha 90.375(3)
_cell_angle_beta 101.684(3)
_cell_angle_gamma 101.124(3)
_cell_formula_units_Z 4
_cell_length_a 12.1478(3)
_cell_length_b 13.5300(4)
_cell_length_c 18.3502(7)
_cell_measurement_reflns_used 23647
_cell_measurement_temperature 100.0(1)
_cell_measurement_theta_max 29.3360
_cell_measurement_theta_min 3.0600
_cell_volume 2894.78(16)
_computing_cell_refinement 'CrysAlisPro 1.171.40.67a (Rigaku OD, 2019)'
_computing_data_collection 'CrysAlisPro 1.171.40.67a (Rigaku OD, 2019)'
_computing_data_reduction 'CrysAlisPro 1.171.40.67a (Rigaku OD, 2019)'
_computing_molecular_graphics 'Olex2 (Dolomanov et al., 2009)'
_computing_publication_material 'Olex2 (Dolomanov et al., 2009)'
_computing_structure_refinement 'ShelXL (Sheldrick, 2015)'
_computing_structure_solution 'ShelXT (Sheldrick, 2015)'
_diffrn_ambient_environment N~2~
_diffrn_ambient_temperature 100.0(1)
_diffrn_detector 'CCD plate'
_diffrn_detector_area_resol_mean 10.4839
_diffrn_detector_type Atlas
_diffrn_measured_fraction_theta_full 0.999
_diffrn_measured_fraction_theta_max 0.898
_diffrn_measurement_details
;
List of Runs (angles in degrees, time in seconds):

  # Type    Start    End  Width  t~exp~   \w     \q     \k     \f   Frames
#--------------------------------------------------------------------------
  1  \w    -44.00  21.00   1.00   35.00    --  -11.11  77.00-150.00   65
  2  \w    -44.00  21.00   1.00   35.00    --  -11.11  77.00  90.00   65
  3  \w    -15.00  30.00   1.00   35.00    --  -11.11 -99.00 -30.00   45
  4  \w    -52.00  69.00   1.00   35.00    --  -11.11  19.00-120.00  121
  5  \w    -36.00  63.00   1.00   35.00    --  -11.11  38.00 -30.00   99
  6  \w    -18.00  83.00   1.00   35.00    --   10.17  57.00 -90.00  101
  7  \w    -18.00  83.00   1.00   35.00    --   10.17  57.00 150.00  101
  8  \w    -15.00  51.00   1.00   35.00    --   10.17 -99.00  90.00   66
  9  \w    -42.00 -17.00   1.00   35.00    --   10.17 -77.00   0.00   25
 10  \w    -85.00  13.00   1.00   35.00    --  -11.11 -38.00 -90.00   98
;
_diffrn_measurement_device 'four-circle diffractometer'
_diffrn_measurement_device_type 'SuperNova, Dual, Cu at home/near, Atlas'
_diffrn_measurement_method '\w scans'
_diffrn_orient_matrix_type 'CrysAlisPro convention (1999,Acta A55,543-557)'
_diffrn_orient_matrix_UB_11 -0.0160100000
_diffrn_orient_matrix_UB_12 -0.0166063000
_diffrn_orient_matrix_UB_13 0.0336466000
_diffrn_orient_matrix_UB_21 0.0524680000
_diffrn_orient_matrix_UB_22 -0.0168147000
_diffrn_orient_matrix_UB_23 0.0109708000
_diffrn_orient_matrix_UB_31 0.0262968000
_diffrn_orient_matrix_UB_32 0.0479842000
_diffrn_orient_matrix_UB_33 0.0175800000
_diffrn_radiation_monochromator mirror
_diffrn_radiation_probe x-ray
_diffrn_radiation_type MoK\a
_diffrn_radiation_wavelength 0.71073
_diffrn_reflns_av_R_equivalents 0.0550
_diffrn_reflns_av_unetI/netI 0.0539
_diffrn_reflns_Laue_measured_fraction_full 0.999
_diffrn_reflns_Laue_measured_fraction_max 0.898
_diffrn_reflns_limit_h_max 16
_diffrn_reflns_limit_h_min -16
_diffrn_reflns_limit_k_max 18
_diffrn_reflns_limit_k_min -18
_diffrn_reflns_limit_l_max 25
_diffrn_reflns_limit_l_min -25
_diffrn_reflns_number 65512
_diffrn_reflns_point_group_measured_fraction_full 0.999
_diffrn_reflns_point_group_measured_fraction_max 0.898
_diffrn_reflns_theta_full 25.242
_diffrn_reflns_theta_max 29.694
_diffrn_reflns_theta_min 2.508
_diffrn_source 'micro-focus sealed X-ray tube'
_diffrn_source_type 'SuperNova (Mo) X-ray Source'
_exptl_absorpt_coefficient_mu 5.262
_exptl_absorpt_correction_T_max 1.000
_exptl_absorpt_correction_T_min 0.683
_exptl_absorpt_correction_type gaussian
_exptl_absorpt_process_details
;
CrysAlisPro 1.171.40.67a (Rigaku Oxford Diffraction, 2019)
Numerical absorption correction based on gaussian integration over
			a multifaceted crystal model
Empirical absorption correction using spherical harmonics,
 implemented in SCALE3 ABSPACK scaling algorithm.
;
_exptl_crystal_colour colourless
_exptl_crystal_colour_primary colourless
_exptl_crystal_density_diffrn 1.796
_exptl_crystal_description cube
_exptl_crystal_F_000 1568
_exptl_crystal_size_max 0.148
_exptl_crystal_size_mid 0.131
_exptl_crystal_size_min 0.072
_refine_diff_density_max 2.516
_refine_diff_density_min -1.340
_refine_diff_density_rms 0.164
_refine_ls_extinction_method none
_refine_ls_goodness_of_fit_ref 1.032
_refine_ls_hydrogen_treatment constr
_refine_ls_matrix_type full
_refine_ls_number_parameters 721
_refine_ls_number_reflns 14742
_refine_ls_number_restraints 0
_refine_ls_restrained_S_all 1.032
_refine_ls_R_factor_all 0.0519
_refine_ls_R_factor_gt 0.0346
_refine_ls_shift/su_max 0.002
_refine_ls_shift/su_mean 0.000
_refine_ls_structure_factor_coef Fsqd
_refine_ls_weighting_details 'w=1/[\s^2^(Fo^2^)+(0.0295P)^2^+0.9620P] where P=(Fo^2^+2Fc^2^)/3'
_refine_ls_weighting_scheme calc
_refine_ls_wR_factor_gt 0.0668
_refine_ls_wR_factor_ref 0.0743
_reflns_Friedel_coverage 0.000
_reflns_number_gt 11883
_reflns_number_total 14742
_reflns_threshold_expression 'I > 2\s(I)'
_cod_data_source_file d0dt03330h2.cif
_cod_data_source_block vl74-3
_cod_depositor_comments 'Adding full bibliography for 7705580--7705581.cif.'
_cod_original_cell_volume 2894.78(17)
_cod_database_code 7705581
_shelx_shelxl_version_number 2018/3
_chemical_oxdiff_formula 'C31 H45 Au F3 O3 P S'
_shelx_space_group_comment
;
The symmetry employed for this shelxl refinement is uniquely defined
by the following loop, which should always be used as a source of
symmetry information in preference to the above space-group names.
They are only intended as comments.
;
_shelx_estimated_absorpt_t_max 0.703
_shelx_estimated_absorpt_t_min 0.510
_reflns_odcompleteness_completeness 99.92
_reflns_odcompleteness_iscentric 1
_reflns_odcompleteness_theta 26.32
_olex2_refinement_description
;
1. Fixed Uiso
 At 1.2 times of:
  All C(H) groups, All C(H,H) groups
2.a Ternary CH refined with riding coordinates:
 C3(H3), C5(H5), C7(H7), C13(H13), C15(H15), C17(H17), C23(H23), C25(H25),
 C27(H27), C34(H34), C36(H36), C38(H38), C44(H44), C46(H46), C48(H48), C54(H54),
  C56(H56), C58(H58)
2.b Secondary CH2 refined with riding coordinates:
 C2(H2A,H2B), C4(H4A,H4B), C6(H6A,H6B), C8(H8A,H8B), C9(H9A,H9B), C10(H10A,
 H10B), C12(H12A,H12B), C14(H14A,H14B), C16(H16A,H16B), C18(H18A,H18B),
 C19(H19A,H19B), C20(H20A,H20B), C22(H22A,H22B), C24(H24A,H24B), C26(H26A,H26B),
  C28(H28A,H28B), C29(H29A,H29B), C30(H30A,H30B), C33(H33A,H33B), C35(H35A,
 H35B), C37(H37A,H37B), C39(H39A,H39B), C40(H40A,H40B), C41(H41A,H41B),
 C43(H43A,H43B), C45(H45A,H45B), C47(H47A,H47B), C49(H49A,H49B), C50(H50A,H50B),
  C51(H51A,H51B), C53(H53A,H53B), C55(H55A,H55B), C57(H57A,H57B), C59(H59A,
 H59B), C60(H60A,H60B), C61(H61A,H61B)
;
_olex2_date_sample_data_collection 2020-02-15
_olex2_exptl_crystal_mounting_method 'mounted on a LithoLoop'
_olex2_submission_special_instructions 'No special instructions were received'
_oxdiff_exptl_absorpt_empirical_details
;
Empirical correction (ABSPACK) includes:
- Absorption correction using spherical harmonics
- Frame scaling
- B-factor correction
;
_oxdiff_exptl_absorpt_empirical_full_max 2.124
_oxdiff_exptl_absorpt_empirical_full_min 0.518

loop_
_space_group_symop_operation_xyz
'x, y, z'
'-x, -y, -z'

loop_
_atom_site_label
_atom_site_type_symbol
_atom_site_fract_x
_atom_site_fract_y
_atom_site_fract_z
_atom_site_U_iso_or_equiv
_atom_site_adp_type
_atom_site_occupancy
_atom_site_site_symmetry_order
_atom_site_calc_flag
_atom_site_refinement_flags_posn
_atom_site_refinement_flags_adp
_atom_site_refinement_flags_occupancy
_atom_site_disorder_assembly
_atom_site_disorder_group
Au1 Au 0.69919(2) 0.43868(2) 0.45420(2) 0.01435(4) Uani 1 1 d . . . . .
S1 S 0.74530(9) 0.49562(8) 0.29844(6) 0.0232(2) Uani 1 1 d . . . . .
P1 P 0.71855(7) 0.36111(6) 0.56148(5) 0.01058(18) Uani 1 1 d . . . . .
F1 F 0.7082(3) 0.3712(2) 0.18470(16) 0.0582(9) Uani 1 1 d . . . . .
F2 F 0.5559(3) 0.4194(2) 0.20372(17) 0.0573(9) Uani 1 1 d . . . . .
F3 F 0.6272(3) 0.31220(18) 0.27449(17) 0.0506(8) Uani 1 1 d . . . . .
O1 O 0.7590(3) 0.5790(2) 0.25169(18) 0.0463(9) Uani 1 1 d . . . . .
O2 O 0.8429(2) 0.4550(3) 0.33072(18) 0.0416(8) Uani 1 1 d . . . . .
O3 O 0.6739(2) 0.51006(19) 0.35230(15) 0.0224(6) Uani 1 1 d . . . . .
C1 C 0.7690(3) 0.4614(2) 0.6399(2) 0.0118(7) Uani 1 1 d . . . . .
C2 C 0.8088(3) 0.4194(3) 0.71708(19) 0.0133(7) Uani 1 1 d . . . . .
H2A H 0.745443 0.368497 0.729031 0.016 Uiso 1 1 calc R . . . .
H2B H 0.874143 0.385972 0.715798 0.016 Uiso 1 1 calc R . . . .
C3 C 0.8453(3) 0.5053(3) 0.7774(2) 0.0170(8) Uani 1 1 d . . . . .
H3 H 0.869122 0.476977 0.826996 0.020 Uiso 1 1 calc R . . . .
C4 C 0.9470(3) 0.5803(3) 0.7600(2) 0.0169(8) Uani 1 1 d . . . . .
H4A H 1.011158 0.545621 0.758322 0.020 Uiso 1 1 calc R . . . .
H4B H 0.973680 0.634749 0.799588 0.020 Uiso 1 1 calc R . . . .
C5 C 0.9099(3) 0.6255(3) 0.6845(2) 0.0168(8) Uani 1 1 d . . . . .
H5 H 0.976599 0.674350 0.673190 0.020 Uiso 1 1 calc R . . . .
C6 C 0.8129(3) 0.6807(3) 0.6878(2) 0.0176(8) Uani 1 1 d . . . . .
H6A H 0.789936 0.711491 0.639739 0.021 Uiso 1 1 calc R . . . .
H6B H 0.838411 0.735055 0.727504 0.021 Uiso 1 1 calc R . . . .
C7 C 0.7109(3) 0.6041(3) 0.7043(2) 0.0173(8) Uani 1 1 d . . . . .
H7 H 0.646072 0.639189 0.705866 0.021 Uiso 1 1 calc R . . . .
C8 C 0.6708(3) 0.5181(3) 0.6443(2) 0.0148(8) Uani 1 1 d . . . . .
H8A H 0.645164 0.545936 0.595426 0.018 Uiso 1 1 calc R . . . .
H8B H 0.604714 0.470281 0.656020 0.018 Uiso 1 1 calc R . . . .
C9 C 0.7460(3) 0.5597(3) 0.7798(2) 0.0190(8) Uani 1 1 d . . . . .
H9A H 0.679937 0.511505 0.791165 0.023 Uiso 1 1 calc R . . . .
H9B H 0.770347 0.614171 0.819360 0.023 Uiso 1 1 calc R . . . .
C10 C 0.8693(3) 0.5419(2) 0.6225(2) 0.0143(7) Uani 1 1 d . . . . .
H10A H 0.933994 0.509235 0.617908 0.017 Uiso 1 1 calc R . . . .
H10B H 0.843569 0.571690 0.574481 0.017 Uiso 1 1 calc R . . . .
C11 C 0.8265(3) 0.2766(2) 0.5622(2) 0.0123(7) Uani 1 1 d . . . . .
C12 C 0.8091(3) 0.2255(3) 0.4831(2) 0.0175(8) Uani 1 1 d . . . . .
H12A H 0.729994 0.185746 0.468244 0.021 Uiso 1 1 calc R . . . .
H12B H 0.819987 0.277956 0.446390 0.021 Uiso 1 1 calc R . . . .
C13 C 0.8953(3) 0.1560(3) 0.4830(2) 0.0195(8) Uani 1 1 d . . . . .
H13 H 0.879759 0.121200 0.432684 0.023 Uiso 1 1 calc R . . . .
C14 C 0.8828(3) 0.0767(3) 0.5409(2) 0.0204(9) Uani 1 1 d . . . . .
H14A H 0.937275 0.031266 0.539406 0.024 Uiso 1 1 calc R . . . .
H14B H 0.804075 0.035633 0.529685 0.024 Uiso 1 1 calc R . . . .
C15 C 0.9073(3) 0.1286(3) 0.6182(2) 0.0181(8) Uani 1 1 d . . . . .
H15 H 0.900543 0.076334 0.656169 0.022 Uiso 1 1 calc R . . . .
C16 C 1.0290(3) 0.1930(3) 0.6356(2) 0.0196(8) Uani 1 1 d . . . . .
H16A H 1.044721 0.226797 0.685659 0.024 Uiso 1 1 calc R . . . .
H16B H 1.085804 0.149635 0.635089 0.024 Uiso 1 1 calc R . . . .
C17 C 1.0390(3) 0.2721(3) 0.5766(2) 0.0175(8) Uani 1 1 d . . . . .
H17 H 1.118012 0.314617 0.587925 0.021 Uiso 1 1 calc R . . . .
C18 C 0.9515(3) 0.3395(3) 0.5789(2) 0.0158(8) Uani 1 1 d . . . . .
H18A H 0.958891 0.391643 0.541655 0.019 Uiso 1 1 calc R . . . .
H18B H 0.967961 0.374113 0.628744 0.019 Uiso 1 1 calc R . . . .
C19 C 1.0173(3) 0.2191(3) 0.4992(2) 0.0218(9) Uani 1 1 d . . . . .
H19A H 1.025638 0.269657 0.460872 0.026 Uiso 1 1 calc R . . . .
H19B H 1.073478 0.175153 0.498274 0.026 Uiso 1 1 calc R . . . .
C20 C 0.8196(3) 0.1957(2) 0.6208(2) 0.0132(7) Uani 1 1 d . . . . .
H20A H 0.834758 0.228960 0.671095 0.016 Uiso 1 1 calc R . . . .
H20B H 0.741373 0.153611 0.611191 0.016 Uiso 1 1 calc R . . . .
C21 C 0.5716(3) 0.2824(3) 0.5652(2) 0.0124(7) Uani 1 1 d . . . . .
C22 C 0.5604(3) 0.2489(3) 0.6433(2) 0.0140(7) Uani 1 1 d . . . . .
H22A H 0.571480 0.309035 0.677047 0.017 Uiso 1 1 calc R . . . .
H22B H 0.620729 0.210493 0.662964 0.017 Uiso 1 1 calc R . . . .
C23 C 0.4416(3) 0.1826(3) 0.6416(2) 0.0175(8) Uani 1 1 d . . . . .
H23 H 0.436961 0.159852 0.692818 0.021 Uiso 1 1 calc R . . . .
C24 C 0.4212(3) 0.0902(3) 0.5882(2) 0.0188(8) Uani 1 1 d . . . . .
H24A H 0.480262 0.049414 0.604969 0.023 Uiso 1 1 calc R . . . .
H24B H 0.345024 0.047668 0.587987 0.023 Uiso 1 1 calc R . . . .
C25 C 0.4269(3) 0.1250(3) 0.5099(2) 0.0160(8) Uani 1 1 d . . . . .
H25 H 0.413346 0.064742 0.475033 0.019 Uiso 1 1 calc R . . . .
C26 C 0.3353(3) 0.1880(3) 0.4833(2) 0.0200(8) Uani 1 1 d . . . . .
H26A H 0.338745 0.209895 0.432360 0.024 Uiso 1 1 calc R . . . .
H26B H 0.258010 0.146956 0.482242 0.024 Uiso 1 1 calc R . . . .
C27 C 0.3572(3) 0.2800(3) 0.5368(2) 0.0172(8) Uani 1 1 d . . . . .
H27 H 0.297560 0.321229 0.519850 0.021 Uiso 1 1 calc R . . . .
C28 C 0.4765(3) 0.3440(3) 0.5362(2) 0.0151(8) Uani 1 1 d . . . . .
H28A H 0.489474 0.406028 0.568334 0.018 Uiso 1 1 calc R . . . .
H28B H 0.480311 0.364260 0.484906 0.018 Uiso 1 1 calc R . . . .
C29 C 0.3503(3) 0.2458(3) 0.6155(2) 0.0190(8) Uani 1 1 d . . . . .
H29A H 0.273120 0.205149 0.615287 0.023 Uiso 1 1 calc R . . . .
H29B H 0.363173 0.305349 0.650002 0.023 Uiso 1 1 calc R . . . .
C30 C 0.5464(3) 0.1892(3) 0.5109(2) 0.0135(7) Uani 1 1 d . . . . .
H30A H 0.550650 0.211630 0.460076 0.016 Uiso 1 1 calc R . . . .
H30B H 0.605291 0.147771 0.526173 0.016 Uiso 1 1 calc R . . . .
C31 C 0.6534(4) 0.3935(3) 0.2371(2) 0.0325(11) Uani 1 1 d . . . . .
Au2 Au 0.32170(2) 0.07607(2) 0.05150(2) 0.01451(4) Uani 1 1 d . . . . .
S2 S 0.28637(9) -0.00939(7) 0.20445(5) 0.0197(2) Uani 1 1 d . . . . .
P2 P 0.28652(7) 0.14697(6) -0.05785(5) 0.01074(18) Uani 1 1 d . . . . .
F4 F 0.3371(3) 0.18347(19) 0.23327(19) 0.0548(9) Uani 1 1 d . . . . .
F5 F 0.4442(3) 0.1006(2) 0.30617(17) 0.0575(9) Uani 1 1 d . . . . .
F6 F 0.2700(3) 0.0959(2) 0.31775(17) 0.0605(9) Uani 1 1 d . . . . .
O4 O 0.1732(2) -0.0008(2) 0.17150(18) 0.0347(7) Uani 1 1 d . . . . .
O5 O 0.3022(3) -0.0941(2) 0.24830(18) 0.0397(8) Uani 1 1 d . . . . .
O6 O 0.3662(2) 0.00902(19) 0.15299(15) 0.0226(6) Uani 1 1 d . . . . .
C32 C 0.4264(3) 0.2322(2) -0.06697(19) 0.0112(7) Uani 1 1 d . . . . .
C33 C 0.4820(3) 0.2950(3) 0.0072(2) 0.0133(7) Uani 1 1 d . . . . .
H33A H 0.428478 0.336172 0.019435 0.016 Uiso 1 1 calc R . . . .
H33B H 0.496820 0.248922 0.048184 0.016 Uiso 1 1 calc R . . . .
C34 C 0.5959(3) 0.3647(3) 0.0001(2) 0.0152(8) Uani 1 1 d . . . . .
H34 H 0.627767 0.407614 0.047031 0.018 Uiso 1 1 calc R . . . .
C35 C 0.6808(3) 0.2982(3) -0.0110(2) 0.0171(8) Uani 1 1 d . . . . .
H35A H 0.755283 0.340899 -0.014652 0.020 Uiso 1 1 calc R . . . .
H35B H 0.693863 0.254908 0.031947 0.020 Uiso 1 1 calc R . . . .
C36 C 0.6305(3) 0.2329(3) -0.0825(2) 0.0151(8) Uani 1 1 d . . . . .
H36 H 0.684780 0.188725 -0.090075 0.018 Uiso 1 1 calc R . . . .
C37 C 0.6126(3) 0.3000(3) -0.1490(2) 0.0165(8) Uani 1 1 d . . . . .
H37A H 0.581423 0.257483 -0.195496 0.020 Uiso 1 1 calc R . . . .
H37B H 0.686844 0.342336 -0.153454 0.020 Uiso 1 1 calc R . . . .
C38 C 0.5285(3) 0.3675(3) -0.1378(2) 0.0138(7) Uani 1 1 d . . . . .
H38 H 0.517870 0.412221 -0.180739 0.017 Uiso 1 1 calc R . . . .
C39 C 0.4122(3) 0.3041(2) -0.1318(2) 0.0133(7) Uani 1 1 d . . . . .
H39A H 0.377164 0.264322 -0.179068 0.016 Uiso 1 1 calc R . . . .
H39B H 0.360288 0.349152 -0.123243 0.016 Uiso 1 1 calc R . . . .
C40 C 0.5776(3) 0.4325(3) -0.0655(2) 0.0158(8) Uani 1 1 d . . . . .
H40A H 0.651537 0.476297 -0.069020 0.019 Uiso 1 1 calc R . . . .
H40B H 0.523959 0.476224 -0.057803 0.019 Uiso 1 1 calc R . . . .
C41 C 0.5135(3) 0.1664(3) -0.0789(2) 0.0139(7) Uani 1 1 d . . . . .
H41A H 0.523619 0.120382 -0.037406 0.017 Uiso 1 1 calc R . . . .
H41B H 0.483077 0.124795 -0.125822 0.017 Uiso 1 1 calc R . . . .
C42 C 0.1689(3) 0.2220(3) -0.0588(2) 0.0124(7) Uani 1 1 d . . . . .
C43 C 0.0706(3) 0.1605(3) -0.0252(2) 0.0164(8) Uani 1 1 d . . . . .
H43A H 0.036559 0.097134 -0.055584 0.020 Uiso 1 1 calc R . . . .
H43B H 0.101945 0.142692 0.026022 0.020 Uiso 1 1 calc R . . . .
C44 C -0.0225(3) 0.2227(3) -0.0236(2) 0.0194(8) Uani 1 1 d . . . . .
H44 H -0.086736 0.180882 -0.004265 0.023 Uiso 1 1 calc R . . . .
C45 C 0.0283(3) 0.3168(3) 0.0281(2) 0.0215(9) Uani 1 1 d . . . . .
H45A H 0.057804 0.297080 0.079091 0.026 Uiso 1 1 calc R . . . .
H45B H -0.031439 0.356625 0.030294 0.026 Uiso 1 1 calc R . . . .
C46 C 0.1260(3) 0.3799(3) -0.0028(2) 0.0185(8) Uani 1 1 d . . . . .
H46 H 0.161036 0.441105 0.030859 0.022 Uiso 1 1 calc R . . . .
C47 C 0.0812(3) 0.4126(3) -0.0807(2) 0.0217(9) Uani 1 1 d . . . . .
H47A H 0.144885 0.453694 -0.100000 0.026 Uiso 1 1 calc R . . . .
H47B H 0.022856 0.454071 -0.079100 0.026 Uiso 1 1 calc R . . . .
C48 C 0.0278(3) 0.3174(3) -0.1319(2) 0.0168(8) Uani 1 1 d . . . . .
H48 H -0.003446 0.338446 -0.182865 0.020 Uiso 1 1 calc R . . . .
C49 C 0.1188(3) 0.2542(3) -0.1371(2) 0.0141(7) Uani 1 1 d . . . . .
H49A H 0.180893 0.294458 -0.158342 0.017 Uiso 1 1 calc R . . . .
H49B H 0.083574 0.193719 -0.170463 0.017 Uiso 1 1 calc R . . . .
C50 C -0.0694(3) 0.2545(3) -0.1021(2) 0.0188(8) Uani 1 1 d . . . . .
H50A H -0.104320 0.193957 -0.135464 0.023 Uiso 1 1 calc R . . . .
H50B H -0.129315 0.294249 -0.100392 0.023 Uiso 1 1 calc R . . . .
C51 C 0.2186(3) 0.3181(3) -0.0070(2) 0.0152(8) Uani 1 1 d . . . . .
H51A H 0.250414 0.298402 0.043572 0.018 Uiso 1 1 calc R . . . .
H51B H 0.281874 0.360237 -0.026031 0.018 Uiso 1 1 calc R . . . .
C52 C 0.2408(3) 0.0415(2) -0.1334(2) 0.0132(7) Uani 1 1 d . . . . .
C53 C 0.3148(3) -0.0399(3) -0.1130(2) 0.0163(8) Uani 1 1 d . . . . .
H53A H 0.396731 -0.008970 -0.109130 0.020 Uiso 1 1 calc R . . . .
H53B H 0.305288 -0.066023 -0.063972 0.020 Uiso 1 1 calc R . . . .
C54 C 0.2800(3) -0.1272(3) -0.1719(2) 0.0183(8) Uani 1 1 d . . . . .
H54 H 0.331456 -0.176656 -0.158551 0.022 Uiso 1 1 calc R . . . .
C55 C 0.1561(3) -0.1795(3) -0.1738(2) 0.0208(8) Uani 1 1 d . . . . .
H55A H 0.132654 -0.236042 -0.211769 0.025 Uiso 1 1 calc R . . . .
H55B H 0.149224 -0.207103 -0.124724 0.025 Uiso 1 1 calc R . . . .
C56 C 0.0786(3) -0.1029(3) -0.1928(2) 0.0185(8) Uani 1 1 d . . . . .
H56 H -0.002468 -0.136270 -0.193142 0.022 Uiso 1 1 calc R . . . .
C57 C 0.0868(3) -0.0639(3) -0.2700(2) 0.0181(8) Uani 1 1 d . . . . .
H57A H 0.035492 -0.015234 -0.283239 0.022 Uiso 1 1 calc R . . . .
H57B H 0.062254 -0.120738 -0.307677 0.022 Uiso 1 1 calc R . . . .
C58 C 0.2113(3) -0.0122(3) -0.2695(2) 0.0174(8) Uani 1 1 d . . . . .
H58 H 0.217015 0.012737 -0.320014 0.021 Uiso 1 1 calc R . . . .
C59 C 0.2501(3) 0.0770(3) -0.2117(2) 0.0144(8) Uani 1 1 d . . . . .
H59A H 0.330567 0.109244 -0.211676 0.017 Uiso 1 1 calc R . . . .
H59B H 0.201768 0.127858 -0.225439 0.017 Uiso 1 1 calc R . . . .
C60 C 0.2901(3) -0.0880(3) -0.2489(2) 0.0201(8) Uani 1 1 d . . . . .
H60A H 0.370492 -0.054997 -0.248309 0.024 Uiso 1 1 calc R . . . .
H60B H 0.267969 -0.144968 -0.286472 0.024 Uiso 1 1 calc R . . . .
C61 C 0.1148(3) -0.0128(3) -0.1356(2) 0.0153(8) Uani 1 1 d . . . . .
H61A H 0.107710 -0.036792 -0.085558 0.018 Uiso 1 1 calc R . . . .
H61B H 0.063049 0.035538 -0.148914 0.018 Uiso 1 1 calc R . . . .
C62 C 0.3380(4) 0.0988(3) 0.2692(3) 0.0343(11) Uani 1 1 d . . . . .

loop_
_atom_site_aniso_label
_atom_site_aniso_U_11
_atom_site_aniso_U_22
_atom_site_aniso_U_33
_atom_site_aniso_U_23
_atom_site_aniso_U_13
_atom_site_aniso_U_12
Au1 0.01839(8) 0.01389(7) 0.01165(8) 0.00316(6) 0.00335(6) 0.00502(6)
S1 0.0265(5) 0.0263(5) 0.0162(5) 0.0055(4) 0.0075(4) 0.0003(4)
P1 0.0107(4) 0.0113(4) 0.0104(5) 0.0015(4) 0.0025(3) 0.0032(3)
F1 0.111(3) 0.0485(17) 0.0271(16) -0.0053(14) 0.0142(17) 0.0449(18)
F2 0.0557(19) 0.0496(18) 0.052(2) -0.0099(15) -0.0295(16) 0.0192(15)
F3 0.069(2) 0.0170(13) 0.056(2) -0.0013(13) -0.0046(16) 0.0045(13)
O1 0.072(3) 0.0371(18) 0.0265(19) 0.0161(15) 0.0167(17) -0.0049(18)
O2 0.0206(16) 0.076(2) 0.0300(19) 0.0061(17) 0.0074(14) 0.0102(16)
O3 0.0372(17) 0.0198(13) 0.0141(14) 0.0047(11) 0.0085(12) 0.0121(12)
C1 0.0093(16) 0.0115(16) 0.0152(19) 0.0019(14) 0.0035(14) 0.0023(13)
C2 0.0115(17) 0.0136(17) 0.0149(19) 0.0025(14) 0.0020(14) 0.0037(14)
C3 0.0146(18) 0.0217(19) 0.0127(19) 0.0017(15) 0.0000(15) 0.0017(15)
C4 0.0145(18) 0.0198(19) 0.0149(19) -0.0036(15) 0.0027(15) 0.0002(15)
C5 0.0174(19) 0.0138(17) 0.018(2) -0.0003(15) 0.0040(15) -0.0010(15)
C6 0.0183(19) 0.0135(17) 0.020(2) 0.0008(15) 0.0035(16) 0.0019(15)
C7 0.0142(18) 0.0152(18) 0.023(2) -0.0044(16) 0.0043(16) 0.0048(15)
C8 0.0128(17) 0.0138(17) 0.018(2) 0.0006(15) 0.0022(15) 0.0052(14)
C9 0.0160(19) 0.0193(19) 0.020(2) -0.0045(16) 0.0049(16) -0.0009(15)
C10 0.0150(18) 0.0128(17) 0.0144(19) 0.0000(14) 0.0050(15) -0.0010(14)
C11 0.0124(17) 0.0126(16) 0.0139(18) 0.0023(14) 0.0045(14) 0.0057(14)
C12 0.0163(18) 0.0172(18) 0.018(2) -0.0030(16) 0.0030(15) 0.0027(15)
C13 0.0153(19) 0.0194(19) 0.026(2) -0.0029(17) 0.0092(16) 0.0027(15)
C14 0.0167(19) 0.0104(17) 0.036(2) -0.0032(17) 0.0107(17) 0.0027(15)
C15 0.0113(17) 0.0181(18) 0.027(2) 0.0073(16) 0.0066(16) 0.0051(15)
C16 0.0126(18) 0.0210(19) 0.028(2) 0.0040(17) 0.0043(16) 0.0090(15)
C17 0.0103(17) 0.0198(19) 0.023(2) 0.0026(16) 0.0060(15) 0.0020(15)
C18 0.0143(18) 0.0163(18) 0.017(2) 0.0029(15) 0.0057(15) 0.0022(15)
C19 0.0182(19) 0.023(2) 0.029(2) 0.0016(17) 0.0129(17) 0.0073(16)
C20 0.0098(16) 0.0143(17) 0.0163(19) 0.0026(15) 0.0043(14) 0.0030(14)
C21 0.0082(16) 0.0147(17) 0.0155(19) 0.0017(15) 0.0040(14) 0.0033(14)
C22 0.0139(17) 0.0140(17) 0.0145(19) 0.0014(15) 0.0030(15) 0.0036(14)
C23 0.0131(18) 0.0173(18) 0.022(2) 0.0015(16) 0.0058(16) 0.0015(15)
C24 0.0113(18) 0.0159(18) 0.029(2) 0.0022(16) 0.0057(16) 0.0006(15)
C25 0.0120(17) 0.0147(17) 0.020(2) -0.0036(15) 0.0011(15) 0.0021(14)
C26 0.0101(17) 0.0197(19) 0.028(2) -0.0009(17) -0.0002(16) 0.0026(15)
C27 0.0110(17) 0.0177(18) 0.022(2) -0.0025(16) 0.0001(15) 0.0045(15)
C28 0.0130(17) 0.0162(17) 0.0151(19) 0.0014(15) -0.0011(14) 0.0046(14)
C29 0.0110(17) 0.0175(18) 0.029(2) -0.0018(17) 0.0036(16) 0.0037(15)
C30 0.0119(17) 0.0143(17) 0.0153(19) 0.0009(15) 0.0027(14) 0.0054(14)
C31 0.048(3) 0.025(2) 0.024(2) -0.0026(19) -0.007(2) 0.021(2)
Au2 0.01740(8) 0.01533(7) 0.01240(8) 0.00379(6) 0.00420(6) 0.00587(6)
S2 0.0269(5) 0.0174(5) 0.0152(5) 0.0038(4) 0.0059(4) 0.0036(4)
P2 0.0096(4) 0.0113(4) 0.0119(5) 0.0017(4) 0.0031(3) 0.0026(3)
F4 0.068(2) 0.0203(13) 0.074(2) -0.0131(14) 0.0102(18) 0.0086(14)
F5 0.0443(18) 0.070(2) 0.0452(19) -0.0241(16) -0.0157(15) 0.0078(16)
F6 0.076(2) 0.078(2) 0.0369(18) -0.0203(16) 0.0238(17) 0.0259(19)
O4 0.0197(15) 0.0439(18) 0.0369(19) 0.0031(15) 0.0037(14) 0.0003(14)
O5 0.059(2) 0.0318(17) 0.0346(19) 0.0204(14) 0.0154(17) 0.0168(16)
O6 0.0314(16) 0.0256(14) 0.0165(15) 0.0091(12) 0.0064(12) 0.0179(13)
C32 0.0080(16) 0.0121(16) 0.0132(18) 0.0027(14) 0.0025(14) 0.0014(13)
C33 0.0099(17) 0.0165(17) 0.0136(18) 0.0005(15) 0.0022(14) 0.0032(14)
C34 0.0106(17) 0.0158(17) 0.017(2) -0.0023(15) 0.0021(15) -0.0012(14)
C35 0.0077(17) 0.0197(18) 0.024(2) 0.0005(16) 0.0030(15) 0.0037(14)
C36 0.0096(17) 0.0140(17) 0.023(2) 0.0003(15) 0.0040(15) 0.0038(14)
C37 0.0125(18) 0.0182(18) 0.019(2) 0.0013(16) 0.0056(15) 0.0009(15)
C38 0.0123(17) 0.0124(17) 0.0159(19) 0.0023(14) 0.0017(14) 0.0015(14)
C39 0.0087(16) 0.0128(17) 0.0179(19) 0.0004(14) 0.0006(14) 0.0031(14)
C40 0.0098(17) 0.0119(17) 0.024(2) -0.0013(15) 0.0053(15) -0.0026(14)
C41 0.0106(17) 0.0140(17) 0.0166(19) -0.0018(15) -0.0007(14) 0.0049(14)
C42 0.0103(16) 0.0145(17) 0.0134(18) 0.0002(14) 0.0047(14) 0.0031(14)
C43 0.0148(18) 0.0177(18) 0.018(2) 0.0017(15) 0.0059(15) 0.0030(15)
C44 0.0113(18) 0.0209(19) 0.026(2) -0.0008(17) 0.0054(16) 0.0021(15)
C45 0.0137(18) 0.029(2) 0.022(2) -0.0060(18) 0.0031(16) 0.0068(16)
C46 0.0130(18) 0.0179(18) 0.024(2) -0.0078(16) 0.0025(16) 0.0043(15)
C47 0.0133(18) 0.0193(19) 0.033(2) -0.0027(17) 0.0039(17) 0.0065(15)
C48 0.0123(18) 0.0200(19) 0.018(2) 0.0022(16) -0.0010(15) 0.0079(15)
C49 0.0116(17) 0.0150(17) 0.0148(19) 0.0012(15) 0.0018(14) 0.0013(14)
C50 0.0079(17) 0.0221(19) 0.025(2) -0.0043(17) -0.0002(15) 0.0029(15)
C51 0.0118(17) 0.0160(17) 0.018(2) -0.0006(15) 0.0028(15) 0.0035(14)
C52 0.0142(17) 0.0116(16) 0.0144(19) -0.0009(14) 0.0044(14) 0.0028(14)
C53 0.0172(18) 0.0122(17) 0.019(2) 0.0007(15) 0.0021(15) 0.0027(15)
C54 0.0208(19) 0.0129(17) 0.022(2) 0.0008(16) 0.0032(16) 0.0064(15)
C55 0.023(2) 0.0167(18) 0.021(2) 0.0018(16) 0.0043(17) 0.0012(16)
C56 0.0149(18) 0.0173(18) 0.021(2) -0.0041(16) 0.0023(16) -0.0009(15)
C57 0.0182(19) 0.0156(18) 0.019(2) -0.0019(16) 0.0004(16) 0.0036(15)
C58 0.021(2) 0.0187(18) 0.0131(19) -0.0001(15) 0.0057(16) 0.0035(16)
C59 0.0158(18) 0.0128(17) 0.0141(19) 0.0010(15) 0.0034(15) 0.0012(14)
C60 0.021(2) 0.0160(18) 0.023(2) -0.0052(16) 0.0055(17) 0.0034(16)
C61 0.0094(17) 0.0142(17) 0.022(2) 0.0017(15) 0.0051(15) 0.0010(14)
C62 0.038(3) 0.038(3) 0.027(3) -0.012(2) -0.001(2) 0.015(2)

loop_
_atom_type_symbol
_atom_type_description
_atom_type_scat_dispersion_real
_atom_type_scat_dispersion_imag
_atom_type_scat_source
C C 0.0033 0.0016 'International Tables Vol C Tables 4.2.6.8 and 6.1.1.4'
H H 0.0000 0.0000 'International Tables Vol C Tables 4.2.6.8 and 6.1.1.4'
Au Au -2.0133 8.8022 'International Tables Vol C Tables 4.2.6.8 and 6.1.1.4'
F F 0.0171 0.0103 'International Tables Vol C Tables 4.2.6.8 and 6.1.1.4'
O O 0.0106 0.0060 'International Tables Vol C Tables 4.2.6.8 and 6.1.1.4'
P P 0.1023 0.0942 'International Tables Vol C Tables 4.2.6.8 and 6.1.1.4'
S S 0.1246 0.1234 'International Tables Vol C Tables 4.2.6.8 and 6.1.1.4'

loop_
_exptl_crystal_face_index_h
_exptl_crystal_face_index_k
_exptl_crystal_face_index_l
_exptl_crystal_face_perp_dist
1 17 8 0.0515
14 -3 11 0.0902
0 -18 -7 0.0270
-13 11 -8 0.0459
0 15 15 0.0338
-11 -9 17 0.0566
-1 -15 -14 0.0350
11 7 -19 0.0633

loop_
_geom_angle_atom_site_label_1
_geom_angle_atom_site_label_2
_geom_angle_atom_site_label_3
_geom_angle
_geom_angle_site_symmetry_1
_geom_angle_site_symmetry_3
_geom_angle_publ_flag
O3 Au1 P1 177.75(8) . . ?
O1 S1 O3 111.77(19) . . ?
O1 S1 C31 104.5(2) . . ?
O2 S1 O1 119.2(2) . . ?
O2 S1 O3 112.89(18) . . ?
O2 S1 C31 104.0(2) . . ?
O3 S1 C31 102.2(2) . . ?
C1 P1 Au1 107.87(11) . . ?
C1 P1 C11 111.40(15) . . ?
C1 P1 C21 111.52(15) . . ?
C11 P1 Au1 108.53(11) . . ?
C11 P1 C21 110.35(15) . . ?
C21 P1 Au1 106.99(12) . . ?
S1 O3 Au1 118.68(16) . . ?
C2 C1 P1 113.7(2) . . ?
C2 C1 C8 108.8(3) . . ?
C2 C1 C10 108.8(3) . . ?
C8 C1 P1 109.5(2) . . ?
C8 C1 C10 106.1(3) . . ?
C10 C1 P1 109.7(2) . . ?
C3 C2 C1 110.1(3) . . ?
C2 C3 C9 110.8(3) . . ?
C4 C3 C2 108.8(3) . . ?
C4 C3 C9 109.5(3) . . ?
C3 C4 C5 109.3(3) . . ?
C6 C5 C4 109.7(3) . . ?
C6 C5 C10 109.5(3) . . ?
C10 C5 C4 110.3(3) . . ?
C5 C6 C7 108.2(3) . . ?
C8 C7 C6 111.1(3) . . ?
C9 C7 C6 109.6(3) . . ?
C9 C7 C8 108.9(3) . . ?
C7 C8 C1 110.9(3) . . ?
C7 C9 C3 109.1(3) . . ?
C5 C10 C1 110.8(3) . . ?
C12 C11 P1 109.7(2) . . ?
C18 C11 P1 111.0(2) . . ?
C18 C11 C12 105.4(3) . . ?
C20 C11 P1 112.8(2) . . ?
C20 C11 C12 110.1(3) . . ?
C20 C11 C18 107.5(3) . . ?
C13 C12 C11 110.2(3) . . ?
C14 C13 C12 110.5(3) . . ?
C14 C13 C19 110.3(3) . . ?
C19 C13 C12 109.5(3) . . ?
C13 C14 C15 109.5(3) . . ?
C14 C15 C16 109.9(3) . . ?
C14 C15 C20 109.4(3) . . ?
C16 C15 C20 109.8(3) . . ?
C17 C16 C15 108.9(3) . . ?
C16 C17 C18 109.1(3) . . ?
C16 C17 C19 109.6(3) . . ?
C18 C17 C19 110.6(3) . . ?
C17 C18 C11 111.2(3) . . ?
C13 C19 C17 107.9(3) . . ?
C15 C20 C11 110.6(3) . . ?
C22 C21 P1 113.6(2) . . ?
C22 C21 C28 108.3(3) . . ?
C22 C21 C30 110.0(3) . . ?
C28 C21 P1 109.7(2) . . ?
C30 C21 P1 109.0(2) . . ?
C30 C21 C28 106.0(3) . . ?
C21 C22 C23 110.7(3) . . ?
C24 C23 C22 110.5(3) . . ?
C29 C23 C22 108.4(3) . . ?
C29 C23 C24 109.8(3) . . ?
C25 C24 C23 109.3(3) . . ?
C24 C25 C26 110.2(3) . . ?
C24 C25 C30 109.2(3) . . ?
C26 C25 C30 109.5(3) . . ?
C27 C26 C25 108.8(3) . . ?
C26 C27 C28 109.1(3) . . ?
C26 C27 C29 109.8(3) . . ?
C29 C27 C28 110.5(3) . . ?
C27 C28 C21 110.1(3) . . ?
C27 C29 C23 109.2(3) . . ?
C25 C30 C21 111.0(3) . . ?
F1 C31 S1 109.0(3) . . ?
F2 C31 S1 111.3(3) . . ?
F2 C31 F1 108.6(4) . . ?
F3 C31 S1 111.0(3) . . ?
F3 C31 F1 109.1(3) . . ?
F3 C31 F2 107.8(4) . . ?
O6 Au2 P2 175.98(8) . . ?
O4 S2 O5 118.2(2) . . ?
O4 S2 O6 113.52(18) . . ?
O4 S2 C62 104.1(2) . . ?
O5 S2 O6 111.84(18) . . ?
O5 S2 C62 105.0(2) . . ?
O6 S2 C62 102.1(2) . . ?
C32 P2 Au2 106.31(11) . . ?
C32 P2 C42 111.27(15) . . ?
C32 P2 C52 111.05(15) . . ?
C42 P2 Au2 109.26(12) . . ?
C42 P2 C52 111.19(15) . . ?
C52 P2 Au2 107.57(12) . . ?
S2 O6 Au2 120.91(16) . . ?
C33 C32 P2 110.1(2) . . ?
C39 C32 P2 113.3(2) . . ?
C39 C32 C33 109.4(3) . . ?
C39 C32 C41 108.9(3) . . ?
C41 C32 P2 109.3(2) . . ?
C41 C32 C33 105.6(3) . . ?
C34 C33 C32 110.3(3) . . ?
C35 C34 C33 108.2(3) . . ?
C40 C34 C33 111.1(3) . . ?
C40 C34 C35 109.8(3) . . ?
C36 C35 C34 108.4(3) . . ?
C35 C36 C37 109.9(3) . . ?
C35 C36 C41 111.2(3) . . ?
C37 C36 C41 108.1(3) . . ?
C36 C37 C38 109.3(3) . . ?
C39 C38 C37 111.1(3) . . ?
C39 C38 C40 108.4(3) . . ?
C40 C38 C37 109.2(3) . . ?
C38 C39 C32 110.5(3) . . ?
C34 C40 C38 109.7(3) . . ?
C36 C41 C32 110.9(3) . . ?
C43 C42 P2 110.3(2) . . ?
C49 C42 P2 113.5(2) . . ?
C49 C42 C43 109.5(3) . . ?
C49 C42 C51 108.5(3) . . ?
C51 C42 P2 108.8(2) . . ?
C51 C42 C43 106.0(3) . . ?
C44 C43 C42 110.2(3) . . ?
C45 C44 C43 109.5(3) . . ?
C45 C44 C50 109.5(3) . . ?
C50 C44 C43 110.6(3) . . ?
C44 C45 C46 108.1(3) . . ?
C45 C46 C51 110.3(3) . . ?
C47 C46 C45 110.6(3) . . ?
C47 C46 C51 108.6(3) . . ?
C46 C47 C48 108.5(3) . . ?
C49 C48 C47 110.5(3) . . ?
C50 C48 C47 109.9(3) . . ?
C50 C48 C49 109.7(3) . . ?
C48 C49 C42 109.7(3) . . ?
C48 C50 C44 109.3(3) . . ?
C46 C51 C42 111.3(3) . . ?
C53 C52 P2 109.2(2) . . ?
C53 C52 C61 105.8(3) . . ?
C59 C52 P2 113.9(2) . . ?
C59 C52 C53 109.2(3) . . ?
C59 C52 C61 108.6(3) . . ?
C61 C52 P2 109.9(2) . . ?
C54 C53 C52 111.1(3) . . ?
C53 C54 C60 110.4(3) . . ?
C55 C54 C53 109.3(3) . . ?
C55 C54 C60 109.3(3) . . ?
C56 C55 C54 108.8(3) . . ?
C55 C56 C57 109.2(3) . . ?
C55 C56 C61 111.1(3) . . ?
C57 C56 C61 108.7(3) . . ?
C56 C57 C58 109.3(3) . . ?
C59 C58 C57 110.3(3) . . ?
C60 C58 C57 109.5(3) . . ?
C60 C58 C59 108.7(3) . . ?
C52 C59 C58 110.8(3) . . ?
C58 C60 C54 109.4(3) . . ?
C56 C61 C52 110.8(3) . . ?
F4 C62 S2 110.4(3) . . ?
F4 C62 F5 108.2(4) . . ?
F4 C62 F6 108.4(4) . . ?
F5 C62 S2 111.5(3) . . ?
F5 C62 F6 108.7(4) . . ?
F6 C62 S2 109.4(3) . . ?

loop_
_geom_bond_atom_site_label_1
_geom_bond_atom_site_label_2
_geom_bond_distance
_geom_bond_site_symmetry_2
_geom_bond_publ_flag
Au1 P1 2.2286(9) . ?
Au1 O3 2.105(3) . ?
S1 O1 1.426(3) . ?
S1 O2 1.425(3) . ?
S1 O3 1.476(3) . ?
S1 C31 1.816(4) . ?
P1 C1 1.893(3) . ?
P1 C11 1.897(3) . ?
P1 C21 1.909(3) . ?
F1 C31 1.338(5) . ?
F2 C31 1.330(5) . ?
F3 C31 1.322(5) . ?
C1 C2 1.550(5) . ?
C1 C8 1.552(5) . ?
C1 C10 1.556(5) . ?
C2 C3 1.537(5) . ?
C3 C4 1.528(5) . ?
C3 C9 1.537(5) . ?
C4 C5 1.537(5) . ?
C5 C6 1.523(5) . ?
C5 C10 1.535(5) . ?
C6 C7 1.537(5) . ?
C7 C8 1.533(5) . ?
C7 C9 1.526(5) . ?
C11 C12 1.562(5) . ?
C11 C18 1.560(5) . ?
C11 C20 1.542(5) . ?
C12 C13 1.536(5) . ?
C13 C14 1.522(6) . ?
C13 C19 1.531(5) . ?
C14 C15 1.527(5) . ?
C15 C16 1.535(5) . ?
C15 C20 1.535(5) . ?
C16 C17 1.533(5) . ?
C17 C18 1.534(5) . ?
C17 C19 1.538(5) . ?
C21 C22 1.530(5) . ?
C21 C28 1.563(5) . ?
C21 C30 1.546(5) . ?
C22 C23 1.540(5) . ?
C23 C24 1.533(5) . ?
C23 C29 1.532(5) . ?
C24 C25 1.526(5) . ?
C25 C26 1.534(5) . ?
C25 C30 1.539(5) . ?
C26 C27 1.528(5) . ?
C27 C28 1.541(5) . ?
C27 C29 1.532(5) . ?
Au2 P2 2.2283(9) . ?
Au2 O6 2.095(3) . ?
S2 O4 1.412(3) . ?
S2 O5 1.426(3) . ?
S2 O6 1.475(3) . ?
S2 C62 1.808(4) . ?
P2 C32 1.900(3) . ?
P2 C42 1.903(3) . ?
P2 C52 1.904(3) . ?
F4 C62 1.326(6) . ?
F5 C62 1.327(5) . ?
F6 C62 1.328(6) . ?
C32 C33 1.556(5) . ?
C32 C39 1.545(5) . ?
C32 C41 1.553(5) . ?
C33 C34 1.548(5) . ?
C34 C35 1.535(5) . ?
C34 C40 1.524(5) . ?
C35 C36 1.525(5) . ?
C36 C37 1.531(5) . ?
C36 C41 1.543(5) . ?
C37 C38 1.537(5) . ?
C38 C39 1.529(5) . ?
C38 C40 1.533(5) . ?
C42 C43 1.555(5) . ?
C42 C49 1.544(5) . ?
C42 C51 1.551(5) . ?
C43 C44 1.540(5) . ?
C44 C45 1.532(5) . ?
C44 C50 1.535(5) . ?
C45 C46 1.532(5) . ?
C46 C47 1.524(6) . ?
C46 C51 1.538(5) . ?
C47 C48 1.542(5) . ?
C48 C49 1.540(5) . ?
C48 C50 1.515(5) . ?
C52 C53 1.553(5) . ?
C52 C59 1.537(5) . ?
C52 C61 1.557(5) . ?
C53 C54 1.531(5) . ?
C54 C55 1.529(5) . ?
C54 C60 1.533(5) . ?
C55 C56 1.527(5) . ?
C56 C57 1.530(5) . ?
C56 C61 1.540(5) . ?
C57 C58 1.537(5) . ?
C58 C59 1.537(5) . ?
C58 C60 1.533(5) . ?

loop_
_exptl_oxdiff_crystal_face_indexfrac_h
_exptl_oxdiff_crystal_face_indexfrac_k
_exptl_oxdiff_crystal_face_indexfrac_l
_exptl_oxdiff_crystal_face_x
_exptl_oxdiff_crystal_face_y
_exptl_oxdiff_crystal_face_z
1.0592 17.1310 7.8944 -0.0358 -0.1459 0.9887
13.5822 -3.0356 11.2671 0.2121 0.8873 0.4096
0.1174 -17.7415 -7.0588 0.0552 0.2270 -0.9723
-13.3339 11.0933 -7.7838 -0.2326 -0.9715 0.0448
0.4890 14.5244 14.6785 0.2449 -0.0575 0.9679
-10.5121 -8.6392 17.4077 0.8975 -0.2153 -0.3850
-1.0866 -14.8792 -13.5394 -0.1911 0.0446 -0.9806
10.5592 7.2978 -18.9993 -0.9295 0.2229 0.2938
